data_7002797
loop_
_publ_author_name
'Liu, Yen-Shen'
'Tang, Ming-Feng'
'Lii, Kwang-Hwa'

_publ_section_title
;
 Rare earth metal squarates incorporating ethylene glycol ligand with a
 three-dimensional framework structure: RE(C4O4)1.5(C2H6O2) (RE = Y,
 La--Nd, Sm--Lu)
;
_journal_issue 44
_journal_name_full 'Dalton Transactions'
_journal_page_first 9781
_journal_page_last 9786
_journal_paper_doi 10.1039/b911962k
_journal_year 2009
_chemical_formula_moiety Sm(C4O4)1.5(C2H6O2)
_chemical_formula_sum 'C8 H6 O8 Sm'
_chemical_formula_weight 380.48
_chemical_name_systematic
;
?
;
_space_group_IT_number 15
_symmetry_cell_setting monoclinic
_symmetry_space_group_name_Hall '-C 2yc'
_symmetry_space_group_name_H-M 'C 1 2/c 1'
_atom_sites_solution_hydrogens difmap
_atom_sites_solution_primary direct
_atom_sites_solution_secondary difmap
_audit_creation_method SHELXL-97
_cell_angle_alpha 90.00
_cell_angle_beta 98.976(3)
_cell_angle_gamma 90.00
_cell_formula_units_Z 8
_cell_length_a 12.9151(8)
_cell_length_b 12.2146(7)
_cell_length_c 12.6924(7)
_cell_measurement_temperature 296(2)
_cell_volume 1977.7(2)
_computing_cell_refinement 'Bruker SHELXTL'
_computing_data_collection 'Bruker SHELXTL'
_computing_data_reduction 'Bruker SHELXTL'
_computing_molecular_graphics Diamond
_computing_structure_refinement 'SHELXL-97 (Sheldrick, 1997)'
_computing_structure_solution 'SHELXS-97 (Sheldrick, 1990)'
_diffrn_ambient_temperature 296(2)
_diffrn_measured_fraction_theta_full 0.994
_diffrn_measured_fraction_theta_max 0.994
_diffrn_measurement_device_type 'CCD area detector'
_diffrn_measurement_method 'phi and omega scans'
_diffrn_radiation_monochromator graphite
_diffrn_radiation_source 'fine-focus sealed tube'
_diffrn_radiation_type MoK\a
_diffrn_radiation_wavelength 0.71073
_diffrn_reflns_av_R_equivalents 0.0247
_diffrn_reflns_av_sigmaI/netI 0.0224
_diffrn_reflns_limit_h_max 17
_diffrn_reflns_limit_h_min -13
_diffrn_reflns_limit_k_max 16
_diffrn_reflns_limit_k_min -16
_diffrn_reflns_limit_l_max 16
_diffrn_reflns_limit_l_min -12
_diffrn_reflns_number 9514
_diffrn_reflns_theta_full 28.43
_diffrn_reflns_theta_max 28.43
_diffrn_reflns_theta_min 2.31
_exptl_absorpt_coefficient_mu 5.969
_exptl_absorpt_correction_T_max 0.7457
_exptl_absorpt_correction_T_min 0.5749
_exptl_absorpt_correction_type empirical
_exptl_crystal_colour light-yellow
_exptl_crystal_density_diffrn 2.556
_exptl_crystal_density_method 'not measured'
_exptl_crystal_description rod-like
_exptl_crystal_F_000 1440
_exptl_crystal_size_max 0.15
_exptl_crystal_size_mid 0.10
_exptl_crystal_size_min 0.10
_refine_diff_density_max 0.582
_refine_diff_density_min -0.684
_refine_diff_density_rms 0.122
_refine_ls_extinction_coef 0.00193(7)
_refine_ls_extinction_expression Fc^*^=kFc[1+0.001xFc^2^\l^3^/sin(2\q)]^-1/4^
_refine_ls_extinction_method SHELXL
_refine_ls_goodness_of_fit_ref 1.115
_refine_ls_hydrogen_treatment mixed
_refine_ls_matrix_type full
_refine_ls_number_parameters 179
_refine_ls_number_reflns 2479
_refine_ls_number_restraints 0
_refine_ls_restrained_S_all 1.115
_refine_ls_R_factor_all 0.0182
_refine_ls_R_factor_gt 0.0163
_refine_ls_shift/su_max 0.001
_refine_ls_shift/su_mean 0.000
_refine_ls_structure_factor_coef Fsqd
_refine_ls_weighting_details 'calc w=1/[\s^2^(Fo^2^)+(0.0154P)^2^+2.0955P] where P=(Fo^2^+2Fc^2^)/3'
_refine_ls_weighting_scheme calc
_refine_ls_wR_factor_gt 0.0377
_refine_ls_wR_factor_ref 0.0384
_reflns_number_gt 2303
_reflns_number_total 2479
_reflns_threshold_expression >2sigma(I)
_cod_data_source_file b911962k.txt
_cod_data_source_block SmSqEg
_cod_original_sg_symbol_H-M C2/c
_cod_database_code 7002797

loop_
_symmetry_equiv_pos_as_xyz
'x, y, z'
'-x, y, -z+1/2'
'x+1/2, y+1/2, z'
'-x+1/2, y+1/2, -z+1/2'
'-x, -y, -z'
'x, -y, z-1/2'
'-x+1/2, -y+1/2, -z'
'x+1/2, -y+1/2, z-1/2'

loop_
_atom_site_label
_atom_site_type_symbol
_atom_site_fract_x
_atom_site_fract_y
_atom_site_fract_z
_atom_site_U_iso_or_equiv
_atom_site_adp_type
_atom_site_occupancy
_atom_site_symmetry_multiplicity
_atom_site_calc_flag
_atom_site_refinement_flags
_atom_site_disorder_assembly
_atom_site_disorder_group
Sm1 Sm 0.273835(8) 0.463386(9) 0.222590(7) 0.01056(5) Uani 1 1 d . . .
O1 O 0.23833(14) 0.40850(13) 0.40231(12) 0.0180(4) Uani 1 1 d . . .
O2 O 0.20655(14) 0.14868(13) 0.34756(12) 0.0199(4) Uani 1 1 d . . .
O3 O 0.37277(15) 0.42946(17) 0.08598(14) 0.0268(4) Uani 1 1 d . . .
O4 O 0.59561(15) 0.55350(15) 0.15903(13) 0.0220(4) Uani 1 1 d . . .
O5 O 0.38044(15) 0.31347(16) 0.27828(15) 0.0283(4) Uani 1 1 d . . .
O6 O 0.37623(16) 0.05149(15) 0.24330(16) 0.0291(4) Uani 1 1 d . . .
O7 O 0.14923(17) 0.46427(15) 0.04652(15) 0.0257(4) Uani 1 1 d . . .
O8 O 0.15625(19) 0.30627(18) 0.18750(17) 0.0352(5) Uani 1 1 d . . .
C1 C 0.24496(18) 0.32112(18) 0.45466(16) 0.0138(4) Uani 1 1 d . . .
C2 C 0.23085(18) 0.20407(18) 0.43088(16) 0.0142(4) Uani 1 1 d . . .
C3 C 0.4427(2) 0.46862(19) 0.03962(18) 0.0165(5) Uani 1 1 d . . .
C4 C 0.54265(19) 0.52322(19) 0.07208(17) 0.0160(5) Uani 1 1 d . . .
C5 C 0.44493(18) 0.24402(19) 0.25881(17) 0.0154(4) Uani 1 1 d . . .
C6 C 0.44404(18) 0.12451(18) 0.25087(16) 0.0136(4) Uani 1 1 d . . .
C7 C 0.0868(3) 0.3684(3) 0.0168(2) 0.0365(7) Uani 1 1 d . . .
C8 C 0.0606(3) 0.3194(3) 0.1158(2) 0.0367(7) Uani 1 1 d . . .
H7A H 0.134(3) 0.317(4) -0.016(3) 0.073(13) Uiso 1 1 d . . .
H7B H 0.020(3) 0.389(3) -0.027(3) 0.040(9) Uiso 1 1 d . . .
H8A H 0.022(2) 0.249(3) 0.100(3) 0.038(9) Uiso 1 1 d . . .
H8B H 0.015(3) 0.377(3) 0.148(3) 0.058(11) Uiso 1 1 d . . .
H7O H 0.181(3) 0.484(3) 0.002(3) 0.049(12) Uiso 1 1 d . . .
H8O H 0.163(3) 0.260(3) 0.216(3) 0.037(11) Uiso 1 1 d . . .

loop_
_atom_site_aniso_label
_atom_site_aniso_U_11
_atom_site_aniso_U_22
_atom_site_aniso_U_33
_atom_site_aniso_U_23
_atom_site_aniso_U_13
_atom_site_aniso_U_12
Sm1 0.01134(8) 0.01000(7) 0.01051(7) 0.00137(3) 0.00224(4) 0.00204(4)
O1 0.0301(10) 0.0108(8) 0.0140(7) 0.0023(6) 0.0062(6) 0.0022(7)
O2 0.0315(10) 0.0141(8) 0.0130(7) -0.0036(6) 0.0003(6) -0.0019(7)
O3 0.0252(11) 0.0336(10) 0.0250(9) 0.0002(8) 0.0151(7) -0.0043(9)
O4 0.0239(10) 0.0251(9) 0.0147(8) -0.0025(6) -0.0037(6) 0.0051(8)
O5 0.0264(10) 0.0213(10) 0.0403(10) 0.0086(8) 0.0148(8) 0.0137(8)
O6 0.0257(11) 0.0237(10) 0.0409(11) -0.0077(8) 0.0146(8) -0.0140(8)
O7 0.0271(11) 0.0332(11) 0.0165(9) 0.0058(7) 0.0025(7) -0.0080(8)
O8 0.0455(14) 0.0209(11) 0.0326(10) 0.0124(9) -0.0140(9) -0.0126(10)
C1 0.0163(12) 0.0144(11) 0.0114(9) -0.0011(8) 0.0041(8) 0.0000(9)
C2 0.0165(12) 0.0133(11) 0.0132(9) 0.0006(8) 0.0030(8) 0.0006(9)
C3 0.0168(13) 0.0196(12) 0.0140(10) 0.0008(8) 0.0052(8) 0.0044(10)
C4 0.0161(12) 0.0187(12) 0.0132(10) 0.0020(8) 0.0026(8) 0.0055(9)
C5 0.0152(12) 0.0149(11) 0.0164(10) 0.0035(8) 0.0036(8) 0.0035(9)
C6 0.0133(11) 0.0131(11) 0.0151(10) 0.0010(8) 0.0041(8) -0.0022(9)
C7 0.0386(19) 0.0399(18) 0.0266(14) 0.0022(12) -0.0085(12) -0.0100(15)
C8 0.0346(18) 0.0306(16) 0.0405(16) 0.0075(13) -0.0076(13) -0.0136(14)

loop_
_atom_type_symbol
_atom_type_description
_atom_type_scat_dispersion_real
_atom_type_scat_dispersion_imag
_atom_type_scat_source
C C 0.0033 0.0016 'International Tables Vol C Tables 4.2.6.8 and 6.1.1.4'
H H 0.0000 0.0000 'International Tables Vol C Tables 4.2.6.8 and 6.1.1.4'
O O 0.0106 0.0060 'International Tables Vol C Tables 4.2.6.8 and 6.1.1.4'
Sm Sm -0.1638 3.4418 'International Tables Vol C Tables 4.2.6.8 and 6.1.1.4'

loop_
_geom_angle_atom_site_label_1
_geom_angle_atom_site_label_2
_geom_angle_atom_site_label_3
_geom_angle
_geom_angle_site_symmetry_1
_geom_angle_site_symmetry_3
_geom_angle_publ_flag
O6 Sm1 O5 141.21(7) 4 . ?
O6 Sm1 O3 142.05(7) 4 . ?
O5 Sm1 O3 73.83(7) . . ?
O6 Sm1 O4 101.58(7) 4 2_655 ?
O5 Sm1 O4 80.98(7) . 2_655 ?
O3 Sm1 O4 97.82(7) . 2_655 ?
O6 Sm1 O8 83.38(8) 4 . ?
O5 Sm1 O8 76.09(8) . . ?
O3 Sm1 O8 96.96(8) . . ?
O4 Sm1 O8 147.95(6) 2_655 . ?
O6 Sm1 O2 77.09(6) 4 4 ?
O5 Sm1 O2 137.95(6) . 4 ?
O3 Sm1 O2 78.24(6) . 4 ?
O4 Sm1 O2 72.32(5) 2_655 4 ?
O8 Sm1 O2 138.81(6) . 4 ?
O6 Sm1 O1 71.00(6) 4 . ?
O5 Sm1 O1 72.25(6) . . ?
O3 Sm1 O1 146.07(6) . . ?
O4 Sm1 O1 75.91(6) 2_655 . ?
O8 Sm1 O1 75.96(6) . . ?
O2 Sm1 O1 128.61(5) 4 . ?
O6 Sm1 O7 74.27(7) 4 . ?
O5 Sm1 O7 122.16(7) . . ?
O3 Sm1 O7 72.18(7) . . ?
O4 Sm1 O7 148.52(6) 2_655 . ?
O8 Sm1 O7 63.46(6) . . ?
O2 Sm1 O7 76.39(6) 4 . ?
O1 Sm1 O7 128.70(6) . . ?
C1 O1 Sm1 135.12(14) . . ?
C2 O2 Sm1 140.87(15) . 4_545 ?
C3 O3 Sm1 143.02(17) . . ?
C4 O4 Sm1 131.30(15) . 2_655 ?
C5 O5 Sm1 149.22(16) . . ?
C6 O6 Sm1 156.77(17) . 4_545 ?
C7 O7 Sm1 118.64(15) . . ?
C7 O7 H7O 114(3) . . ?
Sm1 O7 H7O 107(3) . . ?
C8 O8 Sm1 118.70(17) . . ?
C8 O8 H8O 118(3) . . ?
Sm1 O8 H8O 123(3) . . ?
O1 C1 C2 136.48(19) . . ?
O1 C1 C2 133.5(2) . 7_556 ?
C2 C1 C2 89.99(17) . 7_556 ?
O2 C2 C1 135.0(2) . . ?
O2 C2 C1 135.0(2) . 7_556 ?
C1 C2 C1 90.01(17) . 7_556 ?
O3 C3 C4 135.9(2) . . ?
O3 C3 C4 134.1(2) . 5_665 ?
C4 C3 C4 90.00(19) . 5_665 ?
O4 C4 C3 136.0(2) . . ?
O4 C4 C3 134.0(2) . 5_665 ?
C3 C4 C3 90.00(19) . 5_665 ?
O5 C5 C6 134.2(2) . . ?
O5 C5 C5 136.39(15) . 2_655 ?
C6 C5 C5 89.25(13) . 2_655 ?
O6 C6 C6 133.73(14) . 2_655 ?
O6 C6 C5 136.0(2) . . ?
C6 C6 C5 90.22(13) 2_655 . ?
O7 C7 C8 107.5(2) . . ?
O7 C7 H7A 106(2) . . ?
C8 C7 H7A 109(2) . . ?
O7 C7 H7B 110.6(19) . . ?
C8 C7 H7B 106.7(19) . . ?
H7A C7 H7B 117(3) . . ?
O8 C8 C7 107.3(3) . . ?
O8 C8 H8A 112.7(18) . . ?
C7 C8 H8A 110.3(19) . . ?
O8 C8 H8B 108(2) . . ?
C7 C8 H8B 106(2) . . ?
H8A C8 H8B 112(3) . . ?

loop_
_geom_bond_atom_site_label_1
_geom_bond_atom_site_label_2
_geom_bond_distance
_geom_bond_site_symmetry_2
_geom_bond_publ_flag
Sm1 O6 2.3159(19) 4 ?
Sm1 O5 2.3334(18) . ?
Sm1 O3 2.3457(17) . ?
Sm1 O4 2.3498(17) 2_655 ?
Sm1 O8 2.445(2) . ?
Sm1 O2 2.4596(16) 4 ?
Sm1 O1 2.4879(15) . ?
Sm1 O7 2.5420(18) . ?
O1 C1 1.253(3) . ?
O2 C2 1.253(3) . ?
O2 Sm1 2.4596(16) 4_545 ?
O3 C3 1.248(3) . ?
O4 C4 1.260(3) . ?
O4 Sm1 2.3498(16) 2_655 ?
O5 C5 1.241(3) . ?
O6 C6 1.243(3) . ?
O6 Sm1 2.3159(19) 4_545 ?
O7 C7 1.438(3) . ?
O7 H7O 0.79(4) . ?
O8 C8 1.424(3) . ?
O8 H8O 0.67(4) . ?
C1 C2 1.467(3) . ?
C1 C2 1.470(3) 7_556 ?
C2 C1 1.470(3) 7_556 ?
C3 C4 1.454(3) . ?
C3 C4 1.463(3) 5_665 ?
C4 C3 1.463(3) 5_665 ?
C5 C6 1.463(3) . ?
C5 C5 1.474(5) 2_655 ?
C6 C6 1.449(5) 2_655 ?
C7 C8 1.479(4) . ?
C7 H7A 1.01(4) . ?
C7 H7B 0.99(3) . ?
C8 H8A 1.00(3) . ?
C8 H8B 1.04(4) . ?
